data_2203833
loop_
_publ_author_name
'Zhang, Shu-ping'
'Liu, Hui-jun'
'Shao, Si-chang'
'Zhang, Ying'
'Shun, De-guang'
'Yang, Song'
'Zhu, Hai-liang'

_publ_section_title
;
4-(4-tert-Butylphenyl)-3,5-di-2-pyridyl-4H-1,2,4-triazole
;
_journal_issue 6
_journal_name_full 'Acta Crystallographica, Section E'
_journal_page_first o1113
_journal_page_last o1114
_journal_paper_doi 10.1107/S1600536804008712
_journal_volume 60
_journal_year 2004
_chemical_formula_iupac 'C22 H21 N5'
_chemical_formula_moiety 'C22 H21 N5'
_chemical_formula_sum 'C22 H21 N5'
_chemical_formula_weight 355.44
_chemical_name_systematic
;
4-(4-tert-Butylphenyl)-3,5-di-2-pyridyl-4H-1,2,4-triazole
;
_space_group_IT_number 14
_symmetry_cell_setting monoclinic
_symmetry_space_group_name_Hall '-P 2yn'
_symmetry_space_group_name_H-M 'P 1 21/n 1'
_atom_sites_solution_hydrogens geom
_atom_sites_solution_primary direct
_atom_sites_solution_secondary difmap
_cell_angle_alpha 90.00
_cell_angle_beta 102.488(9)
_cell_angle_gamma 90.00
_cell_formula_units_Z 4
_cell_length_a 15.348(9)
_cell_length_b 5.980(3)
_cell_length_c 20.909(12)
_cell_measurement_reflns_used 1760
_cell_measurement_temperature 298(2)
_cell_measurement_theta_max 20.917
_cell_measurement_theta_min 3.005
_cell_volume 1873.7(18)
_computing_cell_refinement SMART
_computing_data_collection 'SMART (Bruker, 1998)'
_computing_data_reduction 'SAINT (Bruker, 1998) and SHELXTL (Bruker, 1997)'
_computing_molecular_graphics SHELXTL
_computing_publication_material SHELXTL
_computing_structure_refinement 'SHELXL97 (Sheldrick, 1997)'
_computing_structure_solution 'SHELXS97 (Sheldrick, 1997)'
_diffrn_ambient_temperature 298(2)
_diffrn_measured_fraction_theta_full 0.998
_diffrn_measured_fraction_theta_max 0.998
_diffrn_measurement_device_type 'Bruker SMART CCD area-detector'
_diffrn_measurement_method '\f and \w scans'
_diffrn_radiation_monochromator graphite
_diffrn_radiation_source 'fine-focus sealed tube'
_diffrn_radiation_type MoK\a
_diffrn_radiation_wavelength 0.71073
_diffrn_reflns_av_R_equivalents 0.0417
_diffrn_reflns_av_sigmaI/netI 0.0615
_diffrn_reflns_limit_h_max 18
_diffrn_reflns_limit_h_min -18
_diffrn_reflns_limit_k_max 6
_diffrn_reflns_limit_k_min -7
_diffrn_reflns_limit_l_max 24
_diffrn_reflns_limit_l_min -21
_diffrn_reflns_number 9340
_diffrn_reflns_theta_full 25.02
_diffrn_reflns_theta_max 25.02
_diffrn_reflns_theta_min 1.50
_diffrn_standards_decay_% 0
_diffrn_standards_interval_count 0
_diffrn_standards_interval_time 0
_diffrn_standards_number 0
_exptl_absorpt_coefficient_mu 0.078
_exptl_absorpt_correction_T_max 0.9778
_exptl_absorpt_correction_T_min 0.9659
_exptl_absorpt_correction_type multi-scan
_exptl_absorpt_process_details '(SADABS; Sheldrick, 1996)'
_exptl_crystal_colour colorless
_exptl_crystal_density_diffrn 1.260
_exptl_crystal_density_method 'not measured'
_exptl_crystal_description prism
_exptl_crystal_F_000 752
_exptl_crystal_size_max 0.45
_exptl_crystal_size_mid 0.33
_exptl_crystal_size_min 0.29
_refine_diff_density_max 0.300
_refine_diff_density_min -0.184
_refine_ls_extinction_method none
_refine_ls_goodness_of_fit_ref 0.957
_refine_ls_hydrogen_treatment constr
_refine_ls_matrix_type full
_refine_ls_number_parameters 244
_refine_ls_number_reflns 3291
_refine_ls_number_restraints 0
_refine_ls_restrained_S_all 0.957
_refine_ls_R_factor_all 0.0993
_refine_ls_R_factor_gt 0.0510
_refine_ls_shift/su_max 0.000
_refine_ls_shift/su_mean 0.000
_refine_ls_structure_factor_coef Fsqd
_refine_ls_weighting_details 'calc w=1/[\s^2^(Fo^2^)+(0.0721P)^2^] where P=(Fo^2^+2Fc^2^)/3'
_refine_ls_weighting_scheme calc
_refine_ls_wR_factor_gt 0.1216
_refine_ls_wR_factor_ref 0.1466
_reflns_number_gt 1729
_reflns_number_total 3291
_reflns_threshold_expression I>2\s(I)
_cod_data_source_file ww6192.cif
_cod_depositor_comments
;
The following automatic conversions were performed:
'_symmetry_cell_setting' value 'Monoclinic' changed to 'monoclinic'
according to '/home/saulius/struct/CIF-dictionaries/cif_core.dic'
dictionary named 'cif_core.dic' version 2.4.1 from 2010-06-29.

Automatic conversion script
Id: cif_fix_enum 1527 2010-12-29 10:47:43Z saulius 
;
_cod_original_sg_symbol_H-M 'P 21/n'
_cod_database_code 2203833

loop_
_symmetry_equiv_pos_as_xyz
'x, y, z'
'-x+1/2, y+1/2, -z+1/2'
'-x, -y, -z'
'x-1/2, -y-1/2, z-1/2'

loop_
_atom_site_label
_atom_site_fract_x
_atom_site_fract_y
_atom_site_fract_z
_atom_site_U_iso_or_equiv
_atom_site_adp_type
_atom_site_calc_flag
_atom_site_refinement_flags
_atom_site_occupancy
_atom_site_type_symbol
N1 0.24495(12) 0.6544(4) 0.05314(9) 0.0470(5) Uani d . 1 N
N2 0.11155(14) 0.7464(4) -0.00249(11) 0.0651(7) Uani d . 1 N
N3 0.14452(14) 0.5798(4) -0.03680(11) 0.0658(7) Uani d . 1 N
N4 0.20371(13) 0.9412(4) 0.16009(11) 0.0575(6) Uani d . 1 N
N5 0.36857(15) 0.4220(4) -0.01650(11) 0.0651(7) Uani d . 1 N
C1 0.17158(16) 0.7878(5) 0.05063(12) 0.0514(7) Uani d . 1 C
C2 0.22370(17) 0.5285(4) -0.00300(12) 0.0521(7) Uani d . 1 C
C3 0.15839(15) 0.9605(5) 0.09796(13) 0.0508(7) Uani d . 1 C
C4 0.10000(16) 1.1331(5) 0.07583(14) 0.0606(8) Uani d . 1 C
H4A 0.0693 1.1409 0.0307 0.080 Uiso d R 1 H
C5 0.08673(18) 1.2951(5) 0.11971(16) 0.0677(8) Uani d . 1 C
H5A 0.0459 1.4161 0.1060 0.080 Uiso d R 1 H
C6 0.13302(18) 1.2783(5) 0.18322(15) 0.0665(8) Uani d . 1 C
H6A 0.1261 1.3901 0.2147 0.080 Uiso d R 1 H
C7 0.18969(18) 1.1016(5) 0.20124(14) 0.0646(8) Uani d . 1 C
H7A 0.2209 1.0917 0.2462 0.080 Uiso d R 1 H
C8 0.28309(17) 0.3630(5) -0.02364(12) 0.0515(7) Uani d . 1 C
C9 0.24925(19) 0.1621(5) -0.04929(12) 0.0602(8) Uani d . 1 C
H9A 0.1870 0.1282 -0.0543 0.080 Uiso d R 1 H
C10 0.3061(2) 0.0109(5) -0.06792(13) 0.0686(8) Uani d . 1 C
H10A 0.2844 -0.1312 -0.0860 0.080 Uiso d R 1 H
C11 0.3940(2) 0.0651(6) -0.06024(15) 0.0756(9) Uani d . 1 C
H11A 0.4355 -0.0386 -0.0722 0.080 Uiso d R 1 H
C12 0.4218(2) 0.2703(6) -0.03522(15) 0.0765(9) Uani d . 1 C
H12A 0.4837 0.3080 -0.0307 0.080 Uiso d R 1 H
C13 0.32402(15) 0.6264(4) 0.10375(11) 0.0438(6) Uani d . 1 C
C14 0.33884(16) 0.4222(4) 0.13367(12) 0.0521(7) Uani d . 1 C
H14A 0.2949 0.3061 0.1231 0.080 Uiso d R 1 H
C15 0.41724(17) 0.3831(5) 0.17933(13) 0.0565(7) Uani d . 1 C
H15A 0.4270 0.2383 0.1994 0.080 Uiso d R 1 H
C16 0.48145(16) 0.5464(5) 0.19678(12) 0.0510(7) Uani d . 1 C
C17 0.46322(15) 0.7511(5) 0.16626(12) 0.0545(7) Uani d . 1 C
H17A 0.5057 0.8701 0.1778 0.080 Uiso d R 1 H
C18 0.38619(16) 0.7910(5) 0.11983(12) 0.0511(7) Uani d . 1 C
H18A 0.3765 0.9346 0.0990 0.080 Uiso d R 1 H
C19 0.56866(18) 0.4972(5) 0.24472(15) 0.0674(8) Uani d . 1 C
C20 0.6300(2) 0.3789(8) 0.2088(2) 0.1281(17) Uani d . 1 C
H20A 0.6412 0.4724 0.1741 0.080 Uiso d R 1 H
H20B 0.6854 0.3437 0.2382 0.080 Uiso d R 1 H
H20C 0.6015 0.2433 0.1906 0.080 Uiso d R 1 H
C21 0.5536(2) 0.3423(7) 0.29965(18) 0.1106(14) Uani d . 1 C
H21A 0.6092 0.3124 0.3297 0.080 Uiso d R 1 H
H21B 0.5134 0.4139 0.3225 0.080 Uiso d R 1 H
H21C 0.5279 0.2042 0.2811 0.080 Uiso d R 1 H
C22 0.6128(2) 0.7005(6) 0.27807(18) 0.1061(13) Uani d . 1 C
H22A 0.6248 0.8037 0.2459 0.080 Uiso d R 1 H
H22B 0.5734 0.7690 0.3023 0.080 Uiso d R 1 H
H22C 0.6678 0.6609 0.3075 0.080 Uiso d R 1 H

loop_
_atom_site_aniso_label
_atom_site_aniso_U_11
_atom_site_aniso_U_22
_atom_site_aniso_U_33
_atom_site_aniso_U_12
_atom_site_aniso_U_13
_atom_site_aniso_U_23
N1 0.0383(12) 0.0582(14) 0.0435(12) 0.0020(10) 0.0066(9) 0.0016(11)
N2 0.0496(13) 0.0769(18) 0.0626(15) 0.0081(12) -0.0016(12) -0.0063(13)
N3 0.0534(15) 0.0796(18) 0.0584(14) 0.0049(13) -0.0013(12) -0.0078(13)
N4 0.0548(14) 0.0682(17) 0.0507(14) 0.0041(12) 0.0139(11) 0.0041(12)
N5 0.0561(15) 0.0704(17) 0.0717(16) -0.0031(13) 0.0203(12) -0.0152(13)
C1 0.0399(15) 0.0607(19) 0.0518(17) 0.0047(13) 0.0057(13) 0.0056(14)
C2 0.0498(16) 0.0603(19) 0.0446(15) -0.0032(14) 0.0068(13) -0.0015(14)
C3 0.0356(14) 0.0636(19) 0.0538(16) 0.0023(13) 0.0109(12) 0.0015(14)
C4 0.0461(16) 0.073(2) 0.0624(18) 0.0084(15) 0.0100(13) 0.0025(17)
C5 0.0522(17) 0.071(2) 0.082(2) 0.0129(15) 0.0201(16) 0.0020(18)
C6 0.0588(18) 0.072(2) 0.074(2) 0.0020(17) 0.0264(16) -0.0131(17)
C7 0.0617(18) 0.081(2) 0.0536(17) 0.0029(17) 0.0192(14) -0.0002(17)
C8 0.0533(17) 0.0588(19) 0.0421(14) 0.0013(15) 0.0097(12) -0.0035(14)
C9 0.0654(18) 0.065(2) 0.0491(16) -0.0052(16) 0.0102(14) -0.0049(15)
C10 0.087(2) 0.060(2) 0.0585(18) -0.0063(18) 0.0140(16) -0.0122(15)
C11 0.083(2) 0.072(2) 0.074(2) 0.0127(19) 0.0208(17) -0.0176(18)
C12 0.0623(19) 0.087(3) 0.085(2) 0.0006(18) 0.0261(17) -0.020(2)
C13 0.0373(14) 0.0560(18) 0.0399(13) 0.0039(13) 0.0125(11) -0.0011(13)
C14 0.0478(16) 0.0541(19) 0.0543(15) -0.0028(13) 0.0109(12) 0.0034(14)
C15 0.0567(17) 0.0526(18) 0.0580(16) 0.0059(14) 0.0079(14) 0.0044(14)
C16 0.0460(15) 0.0563(19) 0.0502(15) 0.0070(14) 0.0091(12) -0.0079(14)
C17 0.0435(15) 0.0578(19) 0.0590(17) -0.0029(13) 0.0044(13) -0.0073(15)
C18 0.0487(15) 0.0490(17) 0.0540(16) -0.0004(13) 0.0076(13) 0.0001(13)
C19 0.0566(18) 0.072(2) 0.0663(19) 0.0126(16) -0.0034(15) -0.0078(17)
C20 0.068(2) 0.188(5) 0.118(3) 0.053(3) -0.003(2) -0.023(3)
C21 0.103(3) 0.116(3) 0.091(3) 0.025(2) -0.029(2) 0.006(2)
C22 0.075(2) 0.102(3) 0.116(3) 0.005(2) -0.035(2) -0.007(2)

loop_
_atom_type_symbol
_atom_type_description
_atom_type_scat_dispersion_real
_atom_type_scat_dispersion_imag
_atom_type_scat_source
C C 0.0033 0.0016 'International Tables Vol C Tables 4.2.6.8 and 6.1.1.4'
H H 0.0000 0.0000 'International Tables Vol C Tables 4.2.6.8 and 6.1.1.4'
N N 0.0061 0.0033 'International Tables Vol C Tables 4.2.6.8 and 6.1.1.4'

loop_
_geom_angle_atom_site_label_1
_geom_angle_atom_site_label_2
_geom_angle_atom_site_label_3
_geom_angle
C1 N1 C2 104.2(2)
C1 N1 C13 130.7(2)
C2 N1 C13 124.9(2)
C1 N2 N3 107.9(2)
C2 N3 N2 106.9(2)
C7 N4 C3 116.1(2)
C8 N5 C12 115.9(3)
N2 C1 N1 110.2(2)
N2 C1 C3 122.0(2)
N1 C1 C3 127.8(2)
N3 C2 N1 110.8(2)
N3 C2 C8 124.3(2)
N1 C2 C8 124.9(2)
N4 C3 C4 123.6(3)
N4 C3 C1 118.2(2)
C4 C3 C1 118.2(2)
C5 C4 C3 118.8(3)
C5 C4 H4A 120.5
C3 C4 H4A 120.7
C6 C5 C4 118.3(3)
C6 C5 H5A 120.9
C4 C5 H5A 120.8
C5 C6 C7 119.3(3)
C5 C6 H6A 120.3
C7 C6 H6A 120.4
N4 C7 C6 123.9(3)
N4 C7 H7A 118.0
C6 C7 H7A 118.1
N5 C8 C9 123.7(3)
N5 C8 C2 116.5(2)
C9 C8 C2 119.8(2)
C8 C9 C10 118.6(3)
C8 C9 H9A 120.8
C10 C9 H9A 120.6
C11 C10 C9 119.0(3)
C11 C10 H10A 120.6
C9 C10 H10A 120.4
C10 C11 C12 118.6(3)
C10 C11 H11A 120.8
C12 C11 H11A 120.7
N5 C12 C11 124.2(3)
N5 C12 H12A 117.8
C11 C12 H12A 118.0
C18 C13 C14 119.6(2)
C18 C13 N1 122.2(2)
C14 C13 N1 118.1(2)
C13 C14 C15 120.0(2)
C13 C14 H14A 120.0
C15 C14 H14A 120.0
C14 C15 C16 121.8(3)
C14 C15 H15A 118.9
C16 C15 H15A 119.2
C17 C16 C15 116.3(2)
C17 C16 C19 122.6(2)
C15 C16 C19 121.0(3)
C18 C17 C16 122.4(2)
C18 C17 H17A 118.8
C16 C17 H17A 118.8
C13 C18 C17 119.8(2)
C13 C18 H18A 120.2
C17 C18 H18A 120.0
C22 C19 C20 110.4(3)
C22 C19 C16 113.5(2)
C20 C19 C16 108.6(3)
C22 C19 C21 105.7(3)
C20 C19 C21 107.6(3)
C16 C19 C21 111.0(3)
C19 C20 H20A 109.7
C19 C20 H20B 110.3
H20A C20 H20B 109.5
C19 C20 H20C 108.4
H20A C20 H20C 109.5
H20B C20 H20C 109.5
C19 C21 H21A 110.3
C19 C21 H21B 108.7
H21A C21 H21B 109.5
C19 C21 H21C 109.4
H21A C21 H21C 109.5
H21B C21 H21C 109.5
C19 C22 H22A 109.5
C19 C22 H22B 108.7
H22A C22 H22B 109.5
C19 C22 H22C 110.3
H22A C22 H22C 109.5
H22B C22 H22C 109.5

loop_
_geom_bond_atom_site_label_1
_geom_bond_atom_site_label_2
_geom_bond_distance
_geom_bond_publ_flag
N1 C1 1.372(3) yes
N1 C2 1.373(3) yes
N1 C13 1.437(3) yes
N2 C1 1.304(3) yes
N2 N3 1.386(3) yes
N3 C2 1.304(3) yes
N4 C7 1.337(3) yes
N4 C3 1.339(3) yes
N5 C8 1.335(3) yes
N5 C12 1.335(4) yes
C1 C3 1.474(4) ?
C2 C8 1.472(4) ?
C3 C4 1.380(3) ?
C4 C5 1.379(4) ?
C4 H4A 0.9600 ?
C5 C6 1.367(4) ?
C5 H5A 0.9600 ?
C6 C7 1.369(4) ?
C6 H6A 0.9600 ?
C7 H7A 0.9600 ?
C8 C9 1.371(4) ?
C9 C10 1.371(4) ?
C9 H9A 0.9601 ?
C10 C11 1.363(4) ?
C10 H10A 0.9600 ?
C11 C12 1.366(4) ?
C11 H11A 0.9600 ?
C12 H12A 0.9600 ?
C13 C18 1.362(3) ?
C13 C14 1.368(3) ?
C14 C15 1.385(3) ?
C14 H14A 0.9600 ?
C15 C16 1.379(3) ?
C15 H15A 0.9601 ?
C16 C17 1.381(4) ?
C16 C19 1.517(4) yes
C17 C18 1.378(3) ?
C17 H17A 0.9600 ?
C18 H18A 0.9601 ?
C19 C22 1.489(4) ?
C19 C20 1.502(4) ?
C19 C21 1.532(5) ?
C20 H20A 0.9601 ?
C20 H20B 0.9600 ?
C20 H20C 0.9600 ?
C21 H21A 0.9600 ?
C21 H21B 0.9601 ?
C21 H21C 0.9600 ?
C22 H22A 0.9600 ?
C22 H22B 0.9600 ?
C22 H22C 0.9599 ?

loop_
_geom_torsion_atom_site_label_1
_geom_torsion_atom_site_label_2
_geom_torsion_atom_site_label_3
_geom_torsion_atom_site_label_4
_geom_torsion
_geom_torsion_publ_flag
C1 N2 N3 C2 -0.4(3) ?
N3 N2 C1 N1 0.4(3) ?
N3 N2 C1 C3 178.9(2) ?
C2 N1 C1 N2 -0.2(3) ?
C13 N1 C1 N2 -174.4(2) ?
C2 N1 C1 C3 -178.6(2) ?
C13 N1 C1 C3 7.2(4) ?
N2 N3 C2 N1 0.3(3) ?
N2 N3 C2 C8 -177.8(2) ?
C1 N1 C2 N3 0.0(3) ?
C13 N1 C2 N3 174.5(2) ?
C1 N1 C2 C8 178.1(2) ?
C13 N1 C2 C8 -7.4(4) ?
C7 N4 C3 C4 -0.1(4) ?
C7 N4 C3 C1 180.0(2) ?
N2 C1 C3 N4 155.9(3) yes
N1 C1 C3 N4 -25.9(4) ?
N2 C1 C3 C4 -24.1(4) ?
N1 C1 C3 C4 154.1(3) ?
N4 C3 C4 C5 -0.3(4) ?
C1 C3 C4 C5 179.7(2) ?
C3 C4 C5 C6 0.7(4) ?
C4 C5 C6 C7 -0.8(4) ?
C3 N4 C7 C6 0.0(4) ?
C5 C6 C7 N4 0.4(4) ?
C12 N5 C8 C9 -0.9(4) ?
C12 N5 C8 C2 179.8(2) ?
N3 C2 C8 N5 135.3(3) ?
N1 C2 C8 N5 -42.5(4) ?
N3 C2 C8 C9 -44.0(4) yes
N1 C2 C8 C9 138.2(3) ?
N5 C8 C9 C10 1.0(4) ?
C2 C8 C9 C10 -179.8(2) ?
C8 C9 C10 C11 0.1(4) ?
C9 C10 C11 C12 -1.1(4) ?
C8 N5 C12 C11 -0.2(4) ?
C10 C11 C12 N5 1.2(5) ?
C1 N1 C13 C18 -68.8(3) yes
C2 N1 C13 C18 118.1(3) ?
C1 N1 C13 C14 115.0(3) ?
C2 N1 C13 C14 -58.0(3) ?
C18 C13 C14 C15 -0.9(4) ?
N1 C13 C14 C15 175.4(2) ?
C13 C14 C15 C16 1.0(4) ?
C14 C15 C16 C17 0.1(4) ?
C14 C15 C16 C19 -177.3(3) ?
C15 C16 C17 C18 -1.3(4) ?
C19 C16 C17 C18 176.0(2) ?
C14 C13 C18 C17 -0.3(4) ?
N1 C13 C18 C17 -176.4(2) ?
C16 C17 C18 C13 1.5(4) ?
C17 C16 C19 C22 25.9(4) ?
C15 C16 C19 C22 -156.9(3) ?
C17 C16 C19 C20 -97.3(4) ?
C15 C16 C19 C20 80.0(4) ?
C17 C16 C19 C21 144.7(3) ?
C15 C16 C19 C21 -38.1(4) ?

loop_
_cod_related_entry_id
_cod_related_entry_database
_cod_related_entry_code
1 ChemSpider 21130729
